data_1001858
loop_
_publ_author_name
'Benmoussa, A'
'Borel, M M'
'Grandin, A'
'Leclaire, A'
'Raveau, B'

_publ_section_title
;
Structure of mixed-valent titanium silicophosphates, K Ti3 P6 Si2 O25
and Cs Ti3 P6 Si2 O25
;
_journal_coden_ASTM ACSCEE
_journal_name_full 'Acta Crystallographica C (39,1983-)'
_journal_page_first 936
_journal_page_last 938
_journal_volume 47
_journal_year 1991
_chemical_formula_structural 'Cs Ti3 (Si2 P6 O25)'
_chemical_formula_sum 'Cs O25 P6 Si2 Ti3'
_chemical_name_systematic
;
Caesium titanium disilicohexaphosphate (1/3/1)
;
_space_group_IT_number 163
_symmetry_cell_setting trigonal
_symmetry_Int_Tables_number 163
_symmetry_space_group_name_Hall '-P 3 2c'
_symmetry_space_group_name_H-M 'P -3 1 c'
_cell_angle_alpha 90
_cell_angle_beta 90
_cell_angle_gamma 120
_cell_formula_units_Z 2
_cell_length_a 8.2145(6)
_cell_length_b 8.2145(6)
_cell_length_c 17.24899(100)
_cell_volume 1008.0
_refine_ls_R_factor_all 0.034
_cod_database_code 1001858

loop_
_symmetry_equiv_pos_as_xyz
x,y,z
-y,x-y,z
y-x,-x,z
y,x,1/2+z
-x,y-x,1/2+z
x-y,-y,1/2+z
-x,-y,-z
y,y-x,-z
x-y,x,-z
-y,-x,1/2-z
x,x-y,1/2-z
y-x,y,1/2-z

loop_
_atom_site_label
_atom_site_type_symbol
_atom_site_symmetry_multiplicity
_atom_site_Wyckoff_symbol
_atom_site_fract_x
_atom_site_fract_y
_atom_site_fract_z
_atom_site_occupancy
_atom_site_attached_hydrogens
_atom_site_calc_flag
Cs1 Cs1+ 2 c 0.3333 0.6667 0.25 1. 0 d
Ti1 Ti4+ 4 f 0.3333 0.6667 0.02293(4) 1. 0 d
Ti2 Ti4+ 2 d 0.6667 0.3333 0.25 1. 0 d
P1 P5+ 12 i 0.38368(8) 0.3311(1) 0.10965(4) 1. 0 d
Si1 Si4+ 4 e 0. 0. 0.09176(8) 1. 0 d
O1 O2- 12 i 0.1147(3) 0.5926(3) 0.0906(1) 1. 0 d
O2 O2- 12 i 0.8056(3) 0.2473(3) 0.4552(1) 1. 0 d
O3 O2- 12 i 0.4789(3) 0.3420(4) 0.1861(1) 1. 0 d
O4 O2- 2 b 0. 0. 0. 1. 0 d
O5 O2- 12 i 0.0278(3) 0.8322(3) 0.1259(1) 1. 0 d

loop_
_atom_type_symbol
_atom_type_oxidation_number
Cs1+ 1.000
Ti4+ 3.500
P5+ 5.000
Si4+ 4.000
O2- -2.000
